data_7114148
loop_
_publ_author_name
'Rather, Beth'
'Moulton, Brian'
'Bailey Walsh, Rosa D.'
'Zaworotko, Michael J.'

_publ_section_title
;
 A new supramolecular isomer of [Zn(nicotinate)2]n: a novel 42.84 network
 that is the result of self-assembly of 4-connected nodesElectronic
 supplementary information (ESI) available: experimental details, TGA and
 XRPD of all compounds. See http://www.rsc.org/suppdata/cc/b1/b111280p/
;
_journal_issue 7
_journal_name_full 'Chemical Communications'
_journal_page_first 694
_journal_paper_doi 10.1039/b111280p
_journal_year 2002
_chemical_formula_sum 'C13 H16 N2 O7 Zn'
_chemical_formula_weight 370.09
_chemical_name_common '[Zn(C6H4O2N)2].CH4O.2H2O'
_chemical_name_systematic
; 
? 
;
_space_group_IT_number 122
_symmetry_cell_setting tetragonal
_symmetry_space_group_name_Hall 'I -4 2bw'
_symmetry_space_group_name_H-M 'I -4 2 d'
_atom_sites_solution_hydrogens geom
_atom_sites_solution_primary direct
_atom_sites_solution_secondary difmap
_audit_creation_method SHELXL-97
_cell_angle_alpha 90.00
_cell_angle_beta 90.00
_cell_angle_gamma 90.00
_cell_formula_units_Z 8
_cell_length_a 21.351(3)
_cell_length_b 21.351(3)
_cell_length_c 6.9183(15)
_cell_measurement_temperature 200(2)
_cell_volume 3153.8(9)
_computing_cell_refinement 'Bruker SMART'
_computing_data_collection 'Bruker SMART'
_computing_data_reduction 'Bruker SHELXTL'
_computing_molecular_graphics 'Bruker SHELXTL'
_computing_publication_material 'Bruker SHELXTL'
_computing_structure_refinement 'SHELXL-97 (Sheldrick, 1997)'
_computing_structure_solution 'SHELXS-97 (Sheldrick, 1990)'
_diffrn_ambient_temperature 200(2)
_diffrn_measured_fraction_theta_full 0.919
_diffrn_measured_fraction_theta_max 0.919
_diffrn_measurement_device_type 'CCD area detector'
_diffrn_measurement_method 'phi and omega scans'
_diffrn_radiation_monochromator graphite
_diffrn_radiation_source 'fine-focus sealed tube'
_diffrn_radiation_type MoK\a
_diffrn_radiation_wavelength 0.71073
_diffrn_reflns_av_R_equivalents 0.0442
_diffrn_reflns_av_sigmaI/netI 0.0642
_diffrn_reflns_limit_h_max 27
_diffrn_reflns_limit_h_min -8
_diffrn_reflns_limit_k_max 12
_diffrn_reflns_limit_k_min -25
_diffrn_reflns_limit_l_max 8
_diffrn_reflns_limit_l_min -8
_diffrn_reflns_number 4472
_diffrn_reflns_theta_full 28.25
_diffrn_reflns_theta_max 28.25
_diffrn_reflns_theta_min 1.91
_exptl_absorpt_coefficient_mu 1.593
_exptl_absorpt_correction_T_max 1.000
_exptl_absorpt_correction_T_min 0.777
_exptl_absorpt_correction_type SADABS
_exptl_crystal_colour colorless
_exptl_crystal_density_diffrn 1.559
_exptl_crystal_density_method 'not measured'
_exptl_crystal_description tetrahedron
_exptl_crystal_F_000 1492
_exptl_crystal_size_max 0.2
_exptl_crystal_size_mid 0.2
_exptl_crystal_size_min 0.15
_refine_diff_density_max 0.538
_refine_diff_density_min -0.329
_refine_diff_density_rms 0.087
_refine_ls_abs_structure_details 'Flack H D (1983), Acta Cryst. A39, 876-881'
_refine_ls_abs_structure_Flack 0.10(3)
_refine_ls_extinction_method none
_refine_ls_goodness_of_fit_ref 1.152
_refine_ls_hydrogen_treatment mixed
_refine_ls_matrix_type full
_refine_ls_number_parameters 125
_refine_ls_number_reflns 1767
_refine_ls_number_restraints 0
_refine_ls_restrained_S_all 1.152
_refine_ls_R_factor_all 0.0541
_refine_ls_R_factor_gt 0.0449
_refine_ls_shift/su_max 0.155
_refine_ls_shift/su_mean 0.019
_refine_ls_structure_factor_coef Fsqd
_refine_ls_weighting_details 'calc w=1/[\s^2^(Fo^2^)+(0.0487P)^2^+0.0000P] where P=(Fo^2^+2Fc^2^)/3'
_refine_ls_weighting_scheme calc
_refine_ls_wR_factor_gt 0.1112
_refine_ls_wR_factor_ref 0.1134
_reflns_number_gt 1511
_reflns_number_total 1767
_reflns_threshold_expression >2sigma(I)
_cod_data_source_file b111280p.txt
_cod_data_source_block Compound_2
_cod_depositor_comments
;
The following automatic conversions were performed:

'_symmetry_cell_setting' value 'Tetragonal' changed to 'tetragonal'
according to
/usr/data/users/saulius/automatic-downloads/retrospective/RSC/lib/dictionaries/cif_core.dic
dictionary named 'cif_core.dic' version 2.4.2 from 2011-04-26.

Automatic conversion script
Id: cif_fix_values 2281 2013-09-26 08:29:07Z andrius 
;
_cod_original_cell_volume 3153.9(10)
_cod_original_sg_symbol_H-M I-42d
_cod_database_code 7114148

loop_
_symmetry_equiv_pos_as_xyz
'x, y, z'
'-x, -y, z'
'y, -x, -z'
'-y, x, -z'
'-x+1/2, y, -z+3/4'
'x+1/2, -y, -z+3/4'
'-y+1/2, -x, z+3/4'
'y+1/2, x, z+3/4'
'x+1/2, y+1/2, z+1/2'
'-x+1/2, -y+1/2, z+1/2'
'y+1/2, -x+1/2, -z+1/2'
'-y+1/2, x+1/2, -z+1/2'
'-x+1, y+1/2, -z+5/4'
'x+1, -y+1/2, -z+5/4'
'-y+1, -x+1/2, z+5/4'
'y+1, x+1/2, z+5/4'

loop_
_atom_site_label
_atom_site_type_symbol
_atom_site_fract_x
_atom_site_fract_y
_atom_site_fract_z
_atom_site_U_iso_or_equiv
_atom_site_adp_type
_atom_site_occupancy
_atom_site_symmetry_multiplicity
_atom_site_calc_flag
_atom_site_refinement_flags
Zn1 Zn 0.98923(3) 0.2500 0.1250 0.0169(2) Uani 1 2 d S
O1 O 0.78801(13) 0.01640(14) 0.1349(5) 0.0241(7) Uani 1 1 d .
O2 O 0.82243(15) 0.07156(15) -0.1119(7) 0.0291(8) Uani 1 1 d .
N1 N 0.9287(2) 0.1860(2) 0.2454(6) 0.0244(10) Uani 1 1 d .
C1 C 0.9221(3) 0.1804(3) 0.4364(8) 0.0447(18) Uani 1 1 d .
H1 H 0.9450 0.2075 0.5188 0.054 Uiso 1 1 calc R
C2 C 0.8823(3) 0.1356(3) 0.5194(8) 0.058(2) Uani 1 1 d .
H2 H 0.8793 0.1319 0.6559 0.070 Uiso 1 1 calc R
C3 C 0.8478(3) 0.0974(3) 0.4023(9) 0.0402(16) Uani 1 1 d .
H3 H 0.8198 0.0677 0.4567 0.048 Uiso 1 1 calc R
C4 C 0.8540(3) 0.1023(2) 0.2020(7) 0.0256(12) Uani 1 1 d .
C5 C 0.8945(2) 0.1480(2) 0.1315(11) 0.0228(10) Uani 1 1 d .
H5 H 0.8982 0.1527 -0.0046 0.027 Uiso 1 1 calc R
C6 C 0.8195(2) 0.0614(2) 0.0668(8) 0.0217(11) Uani 1 1 d .
C101 C 0.7500 0.2202(6) 0.8750 0.096(4) Uani 1 2 d S
O101 O 0.8004(10) 0.2479(11) 0.861(4) 0.086(7) Uani 0.25 1 d P
O102 O 0.7177(14) 0.1966(14) 1.002(3) 0.115(12) Uani 0.25 1 d P
O202 O 0.0000 0.0000 0.701(4) 0.34(2) Uani 1 2 d S
O201 O 0.0000 0.0000 0.921(6) 0.70(2) Uani 1 2 d S
H201 H 0.0000 0.0000 1.0915 0.835 Uiso 0.50 2 d SPR

loop_
_atom_site_aniso_label
_atom_site_aniso_U_11
_atom_site_aniso_U_22
_atom_site_aniso_U_33
_atom_site_aniso_U_23
_atom_site_aniso_U_13
_atom_site_aniso_U_12
Zn1 0.0173(4) 0.0166(4) 0.0168(3) -0.0022(3) 0.000 0.000
O1 0.0238(18) 0.0265(17) 0.0221(16) -0.0007(17) -0.0031(17) -0.0087(14)
O2 0.034(2) 0.0310(19) 0.0227(18) -0.0006(19) -0.002(2) -0.0102(16)
N1 0.025(3) 0.031(3) 0.018(2) -0.0052(18) 0.0005(17) -0.007(2)
C1 0.056(4) 0.057(5) 0.021(3) -0.004(3) -0.004(3) -0.033(4)
C2 0.090(6) 0.079(6) 0.005(3) -0.005(3) 0.001(3) -0.052(5)
C3 0.058(4) 0.045(4) 0.018(3) 0.004(3) 0.005(3) -0.035(3)
C4 0.026(3) 0.029(3) 0.022(2) -0.002(2) 0.000(2) -0.010(2)
C5 0.026(3) 0.025(3) 0.018(2) 0.006(3) 0.002(3) -0.0047(19)
C6 0.016(3) 0.023(3) 0.026(2) -0.0070(19) -0.0009(18) 0.001(2)
C101 0.088(10) 0.075(9) 0.126(13) 0.000 0.037(12) 0.000
O101 0.094(16) 0.060(13) 0.105(17) 0.04(2) -0.023(16) -0.033(14)
O102 0.11(2) 0.17(3) 0.066(17) 0.025(18) 0.053(14) 0.06(2)
O202 0.212(18) 0.102(12) 0.70(6) 0.000 0.000 0.000(18)
O201 0.49(2) 1.12(5) 0.48(6) 0.000 0.000 -0.677

loop_
_atom_type_symbol
_atom_type_description
_atom_type_scat_dispersion_real
_atom_type_scat_dispersion_imag
_atom_type_scat_source
C C 0.0033 0.0016 'International Tables Vol C Tables 4.2.6.8 and 6.1.1.4'
H H 0.0000 0.0000 'International Tables Vol C Tables 4.2.6.8 and 6.1.1.4'
N N 0.0061 0.0033 'International Tables Vol C Tables 4.2.6.8 and 6.1.1.4'
O O 0.0106 0.0060 'International Tables Vol C Tables 4.2.6.8 and 6.1.1.4'
Zn Zn 0.2839 1.4301 'International Tables Vol C Tables 4.2.6.8 and 6.1.1.4'

loop_
_geom_angle_atom_site_label_1
_geom_angle_atom_site_label_2
_geom_angle_atom_site_label_3
_geom_angle
_geom_angle_site_symmetry_1
_geom_angle_site_symmetry_3
O1 Zn1 O1 147.23(17) 3_665 16_544
O1 Zn1 N1 105.63(15) 3_665 .
O1 Zn1 N1 94.88(14) 16_544 .
O1 Zn1 N1 94.88(14) 3_665 14_454
O1 Zn1 N1 105.63(15) 16_544 14_454
N1 Zn1 N1 102.1(3) . 14_454
O1 Zn1 O2 94.73(14) 3_665 16_544
O1 Zn1 O2 59.62(15) 16_544 16_544
N1 Zn1 O2 153.41(17) . 16_544
N1 Zn1 O2 92.80(17) 14_454 16_544
O1 Zn1 O2 59.62(15) 3_665 3_665
O1 Zn1 O2 94.73(14) 16_544 3_665
N1 Zn1 O2 92.80(17) . 3_665
N1 Zn1 O2 153.41(17) 14_454 3_665
O2 Zn1 O2 82.77(16) 16_544 3_665
O1 Zn1 C6 121.40(15) 3_665 16_544
O1 Zn1 C6 29.98(15) 16_544 16_544
N1 Zn1 C6 124.24(18) . 16_544
N1 Zn1 C6 101.92(17) 14_454 16_544
O2 Zn1 C6 29.70(17) 16_544 16_544
O2 Zn1 C6 87.15(15) 3_665 16_544
O1 Zn1 C6 29.98(15) 3_665 3_665
O1 Zn1 C6 121.40(15) 16_544 3_665
N1 Zn1 C6 101.92(17) . 3_665
N1 Zn1 C6 124.24(18) 14_454 3_665
O2 Zn1 C6 87.15(15) 16_544 3_665
O2 Zn1 C6 29.70(17) 3_665 3_665
C6 Zn1 C6 104.5(2) 16_544 3_665
C6 O1 Zn1 95.6(3) . 4_645
C6 O2 Zn1 82.9(3) . 4_645
C1 N1 C5 117.9(5) . .
C1 N1 Zn1 121.8(4) . .
C5 N1 Zn1 120.2(4) . .
N1 C1 C2 122.1(5) . .
C3 C2 C1 119.4(6) . .
C2 C3 C4 119.6(5) . .
C5 C4 C3 117.3(5) . .
C5 C4 C6 120.2(5) . .
C3 C4 C6 122.5(5) . .
N1 C5 C4 123.6(6) . .
O2 C6 O1 121.6(5) . .
O2 C6 C4 119.7(5) . .
O1 C6 C4 118.6(5) . .
O2 C6 Zn1 67.4(3) . 4_645
O1 C6 Zn1 54.4(3) . 4_645
C4 C6 Zn1 171.9(4) . 4_645
O102 C101 O102 131(3) 5_656 .
O102 C101 O101 69.5(16) 5_656 .
O102 C101 O101 138.1(18) . .
O102 C101 O101 138.1(18) 5_656 5_656
O102 C101 O101 69.5(16) . 5_656
O101 C101 O101 123(3) . 5_656
C101 O101 O102 55.1(13) . 5_656
C101 O102 O101 55.3(14) . 5_656
O201 O201 O202 180.000(17) 3_557 .

loop_
_geom_bond_atom_site_label_1
_geom_bond_atom_site_label_2
_geom_bond_distance
_geom_bond_site_symmetry_2
Zn1 O1 2.056(3) 3_665
Zn1 O1 2.056(3) 16_544
Zn1 N1 2.057(4) .
Zn1 N1 2.057(4) 14_454
Zn1 O2 2.343(3) 16_544
Zn1 O2 2.343(3) 3_665
Zn1 C6 2.518(5) 16_544
Zn1 C6 2.518(5) 3_665
O1 C6 1.264(6) .
O1 Zn1 2.056(3) 4_645
O2 C6 1.257(7) .
O2 Zn1 2.343(3) 4_645
N1 C1 1.334(7) .
N1 C5 1.346(7) .
C1 C2 1.402(8) .
C2 C3 1.364(8) .
C3 C4 1.396(8) .
C4 C5 1.392(7) .
C4 C6 1.477(7) .
C6 Zn1 2.518(5) 4_645
C101 O102 1.23(2) 5_656
C101 O102 1.23(2) .
C101 O101 1.232(18) .
C101 O101 1.232(18) 5_656
O101 O102 1.40(3) 5_656
O102 O101 1.40(3) 5_656
O202 O201 1.53(5) .
O201 O201 1.09(9) 3_557
